data_7119655
loop_
_publ_author_name
'Xing-Long Yu'
'Jia-Rong Chen'
'Dong-Zhen Chen'
'Wen-Jing Xiao'

_publ_section_title
;
 Visible-light-induced photocatalytic azotrifluoromethylation of alkenes
 with aryldiazonium salts and sodium triflinate
;
_journal_name_full Chem.Commun.
_journal_page_first 8275
_journal_volume 52
_journal_year 2016
_chemical_formula_moiety 'C16 H14 F3 N3 O2'
_chemical_formula_sum 'C16 H14 F3 N3 O2'
_chemical_formula_weight 337.30
_space_group_crystal_system monoclinic
_space_group_IT_number 14
_space_group_name_Hall '-P 2ybc'
_space_group_name_H-M_alt 'P 1 21/c 1'
_symmetry_space_group_name_Hall '-P 2ybc'
_symmetry_space_group_name_H-M 'P 1 21/c 1'
_atom_sites_solution_hydrogens geom
_audit_creation_date 2015-11-13
_audit_creation_method
;
Olex2 1.2
(compiled 2015.09.30 svn.r3233 for OlexSys, GUI svn.r5103)
;
_audit_update_record
;
2016-03-25 deposited with the CCDC.
2016-06-03 downloaded from the CCDC.
;
_cell_angle_alpha 90
_cell_angle_beta 93.102(3)
_cell_angle_gamma 90
_cell_formula_units_Z 4
_cell_length_a 10.013(2)
_cell_length_b 7.5562(16)
_cell_length_c 21.159(5)
_cell_measurement_reflns_used 3909
_cell_measurement_temperature 100.01(10)
_cell_measurement_theta_max 26.78
_cell_measurement_theta_min 2.73
_cell_volume 1598.5(6)
_computing_cell_refinement 'SAINT v7.68A (Bruker, 2009)'
_computing_data_reduction 'SAINT v7.68A (Bruker, 2009)'
_computing_molecular_graphics 'Olex2 (Dolomanov et al., 2009)'
_computing_publication_material 'Olex2 (Dolomanov et al., 2009)'
_computing_structure_refinement 'ShelXL (Sheldrick, 2015)'
_computing_structure_solution 'ShelXS (Sheldrick, 2008)'
_diffrn_ambient_temperature 100.01(10)
_diffrn_measured_fraction_theta_full 0.995
_diffrn_measured_fraction_theta_max 0.986
_diffrn_measurement_device_type 'Bruker APEX-II CCD'
_diffrn_measurement_method '\f and \w scans'
_diffrn_radiation_monochromator graphite
_diffrn_radiation_type MoK\a
_diffrn_radiation_wavelength 0.71073
_diffrn_reflns_av_R_equivalents 0.0294
_diffrn_reflns_av_unetI/netI 0.0301
_diffrn_reflns_Laue_measured_fraction_full 0.995
_diffrn_reflns_Laue_measured_fraction_max 0.986
_diffrn_reflns_limit_h_max 12
_diffrn_reflns_limit_h_min -12
_diffrn_reflns_limit_k_max 9
_diffrn_reflns_limit_k_min -9
_diffrn_reflns_limit_l_max 27
_diffrn_reflns_limit_l_min -27
_diffrn_reflns_number 12841
_diffrn_reflns_point_group_measured_fraction_full 0.995
_diffrn_reflns_point_group_measured_fraction_max 0.986
_diffrn_reflns_theta_full 25.250
_diffrn_reflns_theta_max 27.479
_diffrn_reflns_theta_min 2.037
_diffrn_standards_number 0
_exptl_absorpt_coefficient_mu 0.118
_exptl_absorpt_correction_T_max 0.7455
_exptl_absorpt_correction_T_min 0.6382
_exptl_absorpt_correction_type multi-scan
_exptl_absorpt_process_details
;
SADABS-2008/1 (Bruker,2008) was used for absorption correction.
wR2(int) was 0.1120 before and 0.0534 after correction.
The Ratio of minimum to maximum transmission is 0.8561.
The \l/2 correction factor is 0.0015.
;
_exptl_crystal_colour colourless
_exptl_crystal_colour_primary colourless
_exptl_crystal_density_diffrn 1.402
_exptl_crystal_density_meas .
_exptl_crystal_description block
_exptl_crystal_F_000 696
_exptl_crystal_size_max 0.23
_exptl_crystal_size_mid 0.2
_exptl_crystal_size_min 0.18
_refine_diff_density_max 0.302
_refine_diff_density_min -0.239
_refine_diff_density_rms 0.036
_refine_ls_extinction_coef .
_refine_ls_extinction_method none
_refine_ls_goodness_of_fit_ref 1.049
_refine_ls_hydrogen_treatment constr
_refine_ls_matrix_type full
_refine_ls_number_parameters 217
_refine_ls_number_reflns 3610
_refine_ls_number_restraints 12
_refine_ls_restrained_S_all 1.085
_refine_ls_R_factor_all 0.0836
_refine_ls_R_factor_gt 0.0578
_refine_ls_shift/su_max 0.000
_refine_ls_shift/su_mean 0.000
_refine_ls_structure_factor_coef Fsqd
_refine_ls_weighting_details 'w=1/[\s^2^(Fo^2^)+(0.0762P)^2^+0.6387P] where P=(Fo^2^+2Fc^2^)/3'
_refine_ls_weighting_scheme calc
_refine_ls_wR_factor_gt 0.1648
_refine_ls_wR_factor_ref 0.1835
_reflns_Friedel_coverage 0.000
_reflns_Friedel_fraction_full .
_reflns_Friedel_fraction_max .
_reflns_number_gt 2429
_reflns_number_total 3610
_reflns_threshold_expression 'I > 2\s(I)'
_cod_data_source_file c6cc03335k2.cif
_cod_data_source_block mo_151111_0m
_cod_database_code 7119655
_shelx_space_group_comment
;
The symmetry employed for this shelxl refinement is uniquely defined
by the following loop, which should always be used as a source of
symmetry information in preference to the above space-group names.
They are only intended as comments.
;
_olex2_refinement_description
;
1. Fixed Uiso
 At 1.2 times of:
  All C(H) groups, All C(H,H) groups
2. Uiso/Uaniso restraints and constraints
Uanis(C1) \\sim Ueq, Uanis(C6) \\sim Ueq: with sigma of 0.005 and sigma for
terminal atoms of 0.01
3.a Ternary CH refined with riding coordinates:
 C8(H8)
3.b Secondary CH2 refined with riding coordinates:
 C7(H7A,H7B), C15(H15A,H15B)
3.c Aromatic/amide H refined with riding coordinates:
 C1(H1), C2(H2), C3(H3), C5(H5), C6(H6), C10(H10), C11(H11), C13(H13), C14(H14)
;
_shelx_shelxl_version_number 2014/7
_olex2_submission_special_instructions 'No special instructions were received'

loop_
_space_group_symop_operation_xyz
'x, y, z'
'-x, y+1/2, -z+1/2'
'-x, -y, -z'
'x, -y-1/2, z-1/2'

loop_
_atom_site_label
_atom_site_type_symbol
_atom_site_fract_x
_atom_site_fract_y
_atom_site_fract_z
_atom_site_U_iso_or_equiv
_atom_site_adp_type
_atom_site_occupancy
_atom_site_site_symmetry_order
_atom_site_calc_flag
_atom_site_refinement_flags_posn
_atom_site_refinement_flags_adp
_atom_site_refinement_flags_occupancy
_atom_site_disorder_assembly
_atom_site_disorder_group
F1 F 0.06622(18) -0.0622(3) 0.07275(14) 0.1368(9) Uani 1 1 d . . . . .
F2 F 0.2072(2) -0.2626(2) 0.06058(11) 0.1184(7) Uani 1 1 d . . . . .
F3 F 0.1744(3) -0.1652(3) 0.15068(11) 0.1499(10) Uani 1 1 d . . . . .
O1 O -0.45531(18) 0.7110(3) 0.14462(9) 0.0781(5) Uani 1 1 d . . . . .
O2 O -0.4208(2) 0.7131(3) 0.04586(9) 0.0957(7) Uani 1 1 d . . . . .
N1 N 0.16432(18) 0.2797(2) 0.11002(8) 0.0560(5) Uani 1 1 d . . . . .
N2 N 0.10026(18) 0.3252(3) 0.15535(8) 0.0549(5) Uani 1 1 d . . . . .
N3 N -0.3866(2) 0.6788(3) 0.10054(10) 0.0616(5) Uani 1 1 d . . . . .
C1 C 0.7775(3) 0.0468(4) 0.17418(18) 0.0907(9) Uani 1 1 d . U . . .
H1 H 0.8596 -0.0113 0.1853 0.109 Uiso 1 1 calc R . . . .
C2 C 0.7427(3) 0.0794(4) 0.11313(15) 0.0785(8) Uani 1 1 d . . . . .
H2 H 0.8012 0.0467 0.0812 0.094 Uiso 1 1 calc R . . . .
C3 C 0.6225(2) 0.1602(3) 0.09663(11) 0.0619(6) Uani 1 1 d . . . . .
H3 H 0.5986 0.1802 0.0532 0.074 Uiso 1 1 calc R . . . .
C4 C 0.5363(2) 0.2126(3) 0.14140(10) 0.0566(5) Uani 1 1 d . . . . .
C5 C 0.5724(3) 0.1809(4) 0.20429(12) 0.0828(9) Uani 1 1 d . . . . .
H5 H 0.5151 0.2156 0.2364 0.099 Uiso 1 1 calc R . . . .
C6 C 0.6949(4) 0.0970(5) 0.22032(15) 0.0980(11) Uani 1 1 d . U . . .
H6 H 0.7204 0.0750 0.2635 0.118 Uiso 1 1 calc R . . . .
C7 C 0.4051(2) 0.2996(3) 0.12219(12) 0.0625(6) Uani 1 1 d . . . . .
H7A H 0.4073 0.3391 0.0776 0.075 Uiso 1 1 calc R . . . .
H7B H 0.3940 0.4059 0.1487 0.075 Uiso 1 1 calc R . . . .
C8 C 0.2844(2) 0.1774(3) 0.12866(10) 0.0527(5) Uani 1 1 d . . . . .
H8 H 0.2802 0.1379 0.1736 0.063 Uiso 1 1 calc R . . . .
C9 C -0.0191(2) 0.4245(3) 0.13841(9) 0.0498(5) Uani 1 1 d . . . . .
C10 C -0.0655(2) 0.4531(3) 0.07659(10) 0.0599(6) Uani 1 1 d . . . . .
H10 H -0.0149 0.4124 0.0428 0.072 Uiso 1 1 calc R . . . .
C11 C -0.1841(2) 0.5400(3) 0.06386(10) 0.0610(6) Uani 1 1 d . . . . .
H11 H -0.2161 0.5610 0.0214 0.073 Uiso 1 1 calc R . . . .
C12 C -0.2558(2) 0.5959(3) 0.11371(10) 0.0510(5) Uani 1 1 d . . . . .
C13 C -0.2121(3) 0.5696(4) 0.17488(11) 0.0724(7) Uani 1 1 d . . . . .
H13 H -0.2632 0.6096 0.2086 0.087 Uiso 1 1 calc R . . . .
C14 C -0.0914(2) 0.4832(4) 0.18709(11) 0.0715(7) Uani 1 1 d . . . . .
H14 H -0.0588 0.4647 0.2296 0.086 Uiso 1 1 calc R . . . .
C15 C 0.2918(2) 0.0171(3) 0.08563(11) 0.0570(5) Uani 1 1 d . . . . .
H15A H 0.2877 0.0585 0.0412 0.068 Uiso 1 1 calc R . . . .
H15B H 0.3796 -0.0408 0.0940 0.068 Uiso 1 1 calc R . . . .
C16 C 0.1859(3) -0.1162(4) 0.09253(14) 0.0740(7) Uani 1 1 d . . . . .

loop_
_atom_site_aniso_label
_atom_site_aniso_U_11
_atom_site_aniso_U_22
_atom_site_aniso_U_33
_atom_site_aniso_U_23
_atom_site_aniso_U_13
_atom_site_aniso_U_12
F1 0.0550(10) 0.1172(16) 0.236(3) -0.0235(16) -0.0178(13) -0.0005(10)
F2 0.1028(14) 0.0785(11) 0.174(2) -0.0493(12) 0.0091(13) -0.0121(10)
F3 0.219(3) 0.1227(17) 0.1108(16) 0.0160(13) 0.0383(17) -0.0761(18)
O1 0.0628(11) 0.0903(13) 0.0832(12) 0.0008(10) 0.0234(9) 0.0193(9)
O2 0.0823(14) 0.1340(19) 0.0699(12) 0.0011(12) -0.0054(10) 0.0404(13)
N1 0.0555(11) 0.0608(11) 0.0522(9) 0.0006(8) 0.0088(8) 0.0127(9)
N2 0.0509(10) 0.0631(11) 0.0510(9) -0.0040(8) 0.0066(8) 0.0056(8)
N3 0.0551(11) 0.0616(12) 0.0686(12) -0.0024(9) 0.0082(9) 0.0067(9)
C1 0.0595(15) 0.093(2) 0.117(2) 0.0190(18) -0.0175(16) -0.0135(14)
C2 0.0548(15) 0.0796(18) 0.101(2) -0.0023(16) 0.0038(13) -0.0034(13)
C3 0.0564(13) 0.0661(14) 0.0632(13) -0.0006(11) 0.0036(10) -0.0051(11)
C4 0.0547(13) 0.0567(13) 0.0583(12) -0.0010(10) 0.0027(9) -0.0122(10)
C5 0.0766(18) 0.113(2) 0.0587(14) 0.0050(14) 0.0015(12) -0.0293(17)
C6 0.092(2) 0.116(2) 0.0823(18) 0.0305(17) -0.0300(16) -0.0335(19)
C7 0.0617(14) 0.0570(13) 0.0693(14) -0.0065(11) 0.0090(11) -0.0005(11)
C8 0.0498(12) 0.0602(13) 0.0481(10) -0.0013(9) 0.0037(8) 0.0078(10)
C9 0.0478(11) 0.0522(11) 0.0500(10) -0.0027(9) 0.0073(8) 0.0030(9)
C10 0.0606(13) 0.0711(14) 0.0495(11) 0.0056(10) 0.0172(9) 0.0142(11)
C11 0.0645(14) 0.0704(15) 0.0488(11) 0.0073(10) 0.0099(9) 0.0133(12)
C12 0.0473(11) 0.0492(11) 0.0568(12) -0.0014(9) 0.0077(9) 0.0053(9)
C13 0.0694(15) 0.0977(19) 0.0512(12) -0.0107(12) 0.0124(10) 0.0268(14)
C14 0.0662(15) 0.103(2) 0.0454(11) -0.0101(12) 0.0036(10) 0.0241(14)
C15 0.0504(12) 0.0587(13) 0.0620(12) -0.0034(10) 0.0049(9) 0.0074(10)
C16 0.0618(16) 0.0695(16) 0.0908(19) -0.0073(14) 0.0047(13) -0.0017(13)

loop_
_atom_type_symbol
_atom_type_description
_atom_type_scat_dispersion_real
_atom_type_scat_dispersion_imag
_atom_type_scat_source
C C 0.0033 0.0016 'International Tables Vol C Tables 4.2.6.8 and 6.1.1.4'
H H 0.0000 0.0000 'International Tables Vol C Tables 4.2.6.8 and 6.1.1.4'
F F 0.0171 0.0103 'International Tables Vol C Tables 4.2.6.8 and 6.1.1.4'
N N 0.0061 0.0033 'International Tables Vol C Tables 4.2.6.8 and 6.1.1.4'
O O 0.0106 0.0060 'International Tables Vol C Tables 4.2.6.8 and 6.1.1.4'

loop_
_geom_angle_atom_site_label_1
_geom_angle_atom_site_label_2
_geom_angle_atom_site_label_3
_geom_angle
_geom_angle_site_symmetry_1
_geom_angle_site_symmetry_3
N2 N1 C8 113.07(17) . .
N1 N2 C9 114.32(17) . .
O1 N3 O2 123.1(2) . .
O1 N3 C12 118.5(2) . .
O2 N3 C12 118.35(19) . .
C2 C1 H1 120.0 . .
C2 C1 C6 120.0(3) . .
C6 C1 H1 120.0 . .
C1 C2 H2 119.9 . .
C1 C2 C3 120.2(3) . .
C3 C2 H2 119.9 . .
C2 C3 H3 119.1 . .
C4 C3 C2 121.7(2) . .
C4 C3 H3 119.1 . .
C3 C4 C5 118.2(2) . .
C3 C4 C7 120.8(2) . .
C5 C4 C7 121.0(2) . .
C4 C5 H5 120.3 . .
C4 C5 C6 119.3(3) . .
C6 C5 H5 120.3 . .
C1 C6 C5 120.5(3) . .
C1 C6 H6 119.8 . .
C5 C6 H6 119.8 . .
C4 C7 H7A 108.9 . .
C4 C7 H7B 108.9 . .
C4 C7 C8 113.19(19) . .
H7A C7 H7B 107.8 . .
C8 C7 H7A 108.9 . .
C8 C7 H7B 108.9 . .
N1 C8 C7 107.30(18) . .
N1 C8 H8 109.8 . .
N1 C8 C15 108.99(17) . .
C7 C8 H8 109.8 . .
C15 C8 C7 111.24(17) . .
C15 C8 H8 109.8 . .
C10 C9 N2 123.30(18) . .
C14 C9 N2 116.64(19) . .
C14 C9 C10 120.0(2) . .
C9 C10 H10 119.9 . .
C11 C10 C9 120.28(19) . .
C11 C10 H10 119.9 . .
C10 C11 H11 120.7 . .
C10 C11 C12 118.6(2) . .
C12 C11 H11 120.7 . .
C11 C12 N3 118.96(19) . .
C13 C12 N3 118.85(19) . .
C13 C12 C11 122.1(2) . .
C12 C13 H13 120.7 . .
C12 C13 C14 118.7(2) . .
C14 C13 H13 120.7 . .
C9 C14 C13 120.3(2) . .
C9 C14 H14 119.8 . .
C13 C14 H14 119.8 . .
C8 C15 H15A 108.5 . .
C8 C15 H15B 108.5 . .
H15A C15 H15B 107.5 . .
C16 C15 C8 115.23(19) . .
C16 C15 H15A 108.5 . .
C16 C15 H15B 108.5 . .
F1 C16 F2 105.5(2) . .
F1 C16 C15 113.9(2) . .
F2 C16 C15 112.6(2) . .
F3 C16 F1 105.4(3) . .
F3 C16 F2 105.8(3) . .
F3 C16 C15 113.0(2) . .

loop_
_geom_bond_atom_site_label_1
_geom_bond_atom_site_label_2
_geom_bond_distance
_geom_bond_site_symmetry_2
F1 C16 1.313(3) .
F2 C16 1.320(3) .
F3 C16 1.296(3) .
O1 N3 1.213(2) .
O2 N3 1.217(3) .
N1 N2 1.231(2) .
N1 C8 1.465(3) .
N2 C9 1.440(3) .
N3 C12 1.465(3) .
C1 H1 0.9500 .
C1 C2 1.343(4) .
C1 C6 1.367(5) .
C2 H2 0.9500 .
C2 C3 1.377(4) .
C3 H3 0.9500 .
C3 C4 1.374(3) .
C4 C5 1.381(3) .
C4 C7 1.505(3) .
C5 H5 0.9500 .
C5 C6 1.406(5) .
C6 H6 0.9500 .
C7 H7A 0.9900 .
C7 H7B 0.9900 .
C7 C8 1.533(3) .
C8 H8 1.0000 .
C8 C15 1.520(3) .
C9 C10 1.381(3) .
C9 C14 1.365(3) .
C10 H10 0.9500 .
C10 C11 1.371(3) .
C11 H11 0.9500 .
C11 C12 1.374(3) .
C12 C13 1.358(3) .
C13 H13 0.9500 .
C13 C14 1.386(3) .
C14 H14 0.9500 .
C15 H15A 0.9900 .
C15 H15B 0.9900 .
C15 C16 1.475(3) .

loop_
_geom_torsion_atom_site_label_1
_geom_torsion_atom_site_label_2
_geom_torsion_atom_site_label_3
_geom_torsion_atom_site_label_4
_geom_torsion
_geom_torsion_site_symmetry_1
_geom_torsion_site_symmetry_2
_geom_torsion_site_symmetry_3
_geom_torsion_site_symmetry_4
O1 N3 C12 C11 172.4(2) . . . .
O1 N3 C12 C13 -4.6(3) . . . .
O2 N3 C12 C11 -8.0(3) . . . .
O2 N3 C12 C13 175.0(2) . . . .
N1 N2 C9 C10 5.7(3) . . . .
N1 N2 C9 C14 -177.9(2) . . . .
N1 C8 C15 C16 -66.9(3) . . . .
N2 N1 C8 C7 -105.3(2) . . . .
N2 N1 C8 C15 134.1(2) . . . .
N2 C9 C10 C11 176.2(2) . . . .
N2 C9 C14 C13 -175.7(2) . . . .
N3 C12 C13 C14 176.8(2) . . . .
C1 C2 C3 C4 1.2(4) . . . .
C2 C1 C6 C5 0.8(5) . . . .
C2 C3 C4 C5 -0.5(4) . . . .
C2 C3 C4 C7 -179.6(2) . . . .
C3 C4 C5 C6 0.0(4) . . . .
C3 C4 C7 C8 105.7(2) . . . .
C4 C5 C6 C1 -0.1(5) . . . .
C4 C7 C8 N1 178.65(17) . . . .
C4 C7 C8 C15 -62.2(2) . . . .
C5 C4 C7 C8 -73.3(3) . . . .
C6 C1 C2 C3 -1.4(5) . . . .
C7 C4 C5 C6 179.0(2) . . . .
C7 C8 C15 C16 175.0(2) . . . .
C8 N1 N2 C9 -179.38(17) . . . .
C8 C15 C16 F1 68.5(3) . . . .
C8 C15 C16 F2 -171.4(2) . . . .
C8 C15 C16 F3 -51.6(3) . . . .
C9 C10 C11 C12 -0.6(4) . . . .
C10 C9 C14 C13 0.8(4) . . . .
C10 C11 C12 N3 -176.2(2) . . . .
C10 C11 C12 C13 0.7(4) . . . .
C11 C12 C13 C14 -0.1(4) . . . .
C12 C13 C14 C9 -0.7(4) . . . .
C14 C9 C10 C11 -0.1(4) . . . .
